data_2212983
loop_
_publ_author_name
'Shi, Ta-Qing'
'Liu, Dong-Sheng'
'Zhou, Guang-Pei'

_publ_section_title
;
 Chloridobis(1,10-phenanthroline-\k^2^<i>N</i>,<i>N</i>')copper(II)
 iodide monohydrate
;
_journal_coeditor_code RZ2119
_journal_issue 4
_journal_name_full 'Acta Crystallographica Section E'
_journal_page_first m950
_journal_page_last m952
_journal_paper_doi 10.1107/S160053680700949X
_journal_volume 63
_journal_year 2007
_chemical_formula_iupac '[Cu Cl (C12 H8 N2)2] I, H2 O'
_chemical_formula_moiety 'C24 H16 Cl Cu N4 +, I -, H2 O'
_chemical_formula_sum 'C24 H18 Cl Cu I N4 O'
_chemical_formula_weight 604.31
_chemical_name_systematic
;
Chloridobis(1,10-phenanthroline-\k^2^N,N')copper(II) iodide monohydrate
;
_space_group_IT_number 2
_symmetry_cell_setting triclinic
_symmetry_space_group_name_Hall '-P 1'
_symmetry_space_group_name_H-M 'P -1'
_atom_sites_solution_hydrogens geom
_atom_sites_solution_primary direct
_atom_sites_solution_secondary difmap
_audit_creation_method SHELXL-97
_cell_angle_alpha 65.78(3)
_cell_angle_beta 68.06(3)
_cell_angle_gamma 71.00(3)
_cell_formula_units_Z 2
_cell_length_a 9.776(2)
_cell_length_b 11.571(2)
_cell_length_c 11.956(2)
_cell_measurement_reflns_used 8702
_cell_measurement_temperature 298(2)
_cell_measurement_theta_max 18
_cell_measurement_theta_min 12
_cell_volume 1120.1(5)
_computing_cell_refinement RAPID-AUTO
_computing_data_collection 'RAPID-AUTO (Rigaku, 1998)'
_computing_data_reduction RAPID-AUTO
_computing_molecular_graphics 'SHELXTL/PC (Sheldrick, 1993)'
_computing_publication_material 'SHELXL97/2 (Sheldrick, 1997)'
_computing_structure_refinement 'SHELXL97 (Sheldrick, 1997)'
_computing_structure_solution 'SHELXS97 (Sheldrick, 1997)'
_diffrn_ambient_temperature 298(2)
_diffrn_measured_fraction_theta_full 0.987
_diffrn_measured_fraction_theta_max 0.987
_diffrn_measurement_device_type 'Rigaku R-AXIS RAPID'
_diffrn_measurement_method Oscillation
_diffrn_radiation_monochromator graphite
_diffrn_radiation_source 'fine-focus sealed tube'
_diffrn_radiation_type MoK\a
_diffrn_radiation_wavelength 0.71073
_diffrn_reflns_av_R_equivalents 0.0318
_diffrn_reflns_av_sigmaI/netI 0.0427
_diffrn_reflns_limit_h_max 12
_diffrn_reflns_limit_h_min -12
_diffrn_reflns_limit_k_max 15
_diffrn_reflns_limit_k_min -14
_diffrn_reflns_limit_l_max 15
_diffrn_reflns_limit_l_min -15
_diffrn_reflns_number 10992
_diffrn_reflns_theta_full 27.48
_diffrn_reflns_theta_max 27.48
_diffrn_reflns_theta_min 3.19
_diffrn_standards_decay_% 0
_diffrn_standards_interval_count 0
_diffrn_standards_interval_time 0
_diffrn_standards_number 0
_exptl_absorpt_coefficient_mu 2.497
_exptl_absorpt_correction_T_max 0.7883
_exptl_absorpt_correction_T_min 0.6221
_exptl_absorpt_correction_type multi-scan
_exptl_absorpt_process_details '(RAPID-AUTO; Rigaku, 1998)'
_exptl_crystal_colour Brown
_exptl_crystal_density_diffrn 1.792
_exptl_crystal_density_method 'not measured'
_exptl_crystal_description Parallelepiped
_exptl_crystal_F_000 594
_exptl_crystal_size_max 0.21
_exptl_crystal_size_mid 0.19
_exptl_crystal_size_min 0.10
_refine_diff_density_max 1.132
_refine_diff_density_min -0.904
_refine_ls_extinction_method none
_refine_ls_goodness_of_fit_ref 1.007
_refine_ls_hydrogen_treatment mixed
_refine_ls_matrix_type full
_refine_ls_number_parameters 297
_refine_ls_number_reflns 5074
_refine_ls_number_restraints 3
_refine_ls_restrained_S_all 1.007
_refine_ls_R_factor_all 0.0554
_refine_ls_R_factor_gt 0.0392
_refine_ls_shift/su_max 0.000
_refine_ls_shift/su_mean 0.000
_refine_ls_structure_factor_coef Fsqd
_refine_ls_weighting_details 'calc w=1/[\s^2^(Fo^2^)+(0.0838P)^2^+0.0779P] where P=(Fo^2^+2Fc^2^)/3'
_refine_ls_weighting_scheme calc
_refine_ls_wR_factor_gt 0.1194
_refine_ls_wR_factor_ref 0.1323
_reflns_number_gt 3796
_reflns_number_total 5074
_reflns_threshold_expression I>2\s(I)
_cod_data_source_file rz2119.cif
_cod_data_source_block I
_cod_depositor_comments
;
The following automatic conversions were performed:
'_symmetry_cell_setting' value 'Triclinic' changed to 'triclinic'
according to '/home/saulius/struct/CIF-dictionaries/cif_core.dic'
dictionary named 'cif_core.dic' version 2.4.1 from 2010-06-29.

Automatic conversion script
Id: cif_fix_enum 1527 2010-12-29 10:47:43Z saulius 

The following automatic conversions were performed:

'_symmetry_cell_setting' value 'Triclinic' changed to 'triclinic'
according to /home/saulius/struct/CIF-dictionaries/cif_core.dic
dictionary named 'cif_core.dic' version 2.4.1 from 2010-06-29.

Automatic conversion script
Id: cif_fix_values 1715 2011-07-08 13:25:40Z adriana 
;
_cod_database_code 2212983
_cod_database_fobs_code 2212983

loop_
_symmetry_equiv_pos_as_xyz
'x, y, z'
'-x, -y, -z'

loop_
_atom_site_type_symbol
_atom_site_label
_atom_site_fract_x
_atom_site_fract_y
_atom_site_fract_z
_atom_site_U_iso_or_equiv
_atom_site_adp_type
_atom_site_calc_flag
_atom_site_refinement_flags
_atom_site_occupancy
I I1 0.07890(4) 0.23909(3) 0.33517(3) 0.05871(14) Uani d . 1
Cu Cu1 -0.27670(5) 0.27017(4) 0.76659(4) 0.03380(14) Uani d . 1
Cl Cl1 -0.48596(13) 0.22321(12) 0.93760(10) 0.0519(3) Uani d . 1
O O1 -0.5381(5) 0.2592(4) 0.2053(4) 0.0683(10) Uani d D 1
N N1 -0.0699(4) 0.1368(3) 0.7639(3) 0.0350(7) Uani d . 1
N N2 -0.1993(4) 0.3270(3) 0.8640(3) 0.0359(7) Uani d . 1
N N3 -0.3415(4) 0.2143(3) 0.6611(3) 0.0372(7) Uani d . 1
N N4 -0.2491(3) 0.4298(3) 0.6009(3) 0.0317(6) Uani d . 1
C C1 -0.0066(5) 0.0458(4) 0.7093(4) 0.0449(10) Uani d . 1
H H1 -0.0527 0.0393 0.6573 0.054 Uiso calc R 1
C C2 0.1284(6) -0.0412(5) 0.7280(5) 0.0576(12) Uani d . 1
H H2 0.1691 -0.1058 0.6905 0.069 Uiso calc R 1
C C3 0.1992(5) -0.0307(5) 0.8006(5) 0.0594(13) Uani d . 1
H H3 0.2890 -0.0878 0.8124 0.071 Uiso calc R 1
C C4 0.1373(5) 0.0662(4) 0.8582(4) 0.0459(10) Uani d . 1
C C5 0.2009(6) 0.0865(5) 0.9378(4) 0.0572(13) Uani d . 1
H H5 0.2908 0.0328 0.9533 0.069 Uiso calc R 1
C C6 0.1342(6) 0.1808(5) 0.9906(4) 0.0560(13) Uani d . 1
H H6 0.1777 0.1900 1.0428 0.067 Uiso calc R 1
C C7 -0.0035(5) 0.2675(4) 0.9673(4) 0.0435(9) Uani d . 1
C C8 -0.0797(6) 0.3689(5) 1.0172(4) 0.0545(12) Uani d . 1
H H8 -0.0429 0.3822 1.0713 0.065 Uiso calc R 1
C C9 -0.2066(7) 0.4473(5) 0.9871(4) 0.0566(12) Uani d . 1
H H9 -0.2548 0.5169 1.0173 0.068 Uiso calc R 1
C C10 -0.2646(6) 0.4231(4) 0.9106(4) 0.0469(10) Uani d . 1
H H10 -0.3529 0.4770 0.8916 0.056 Uiso calc R 1
C C11 -0.0691(4) 0.2500(4) 0.8902(3) 0.0350(8) Uani d . 1
C C12 0.0014(4) 0.1488(4) 0.8359(3) 0.0344(8) Uani d . 1
C C13 -0.3852(6) 0.1047(4) 0.6931(5) 0.0491(10) Uani d . 1
H H13 -0.3833 0.0428 0.7728 0.059 Uiso calc R 1
C C14 -0.4337(6) 0.0799(5) 0.6107(5) 0.0524(11) Uani d . 1
H H14 -0.4631 0.0022 0.6357 0.063 Uiso calc R 1
C C15 -0.4380(5) 0.1685(5) 0.4945(5) 0.0517(11) Uani d . 1
H H15 -0.4723 0.1527 0.4403 0.062 Uiso calc R 1
C C16 -0.3901(4) 0.2847(4) 0.4562(4) 0.0378(8) Uani d . 1
C C17 -0.3873(5) 0.3858(5) 0.3338(4) 0.0476(10) Uani d . 1
H H17 -0.4184 0.3754 0.2744 0.057 Uiso calc R 1
C C18 -0.3405(5) 0.4944(5) 0.3046(4) 0.0468(11) Uani d . 1
H H18 -0.3408 0.5581 0.2256 0.056 Uiso calc R 1
C C19 -0.2901(4) 0.5142(4) 0.3923(3) 0.0362(8) Uani d . 1
C C20 -0.2400(5) 0.6254(4) 0.3670(4) 0.0442(10) Uani d . 1
H H20 -0.2385 0.6922 0.2895 0.053 Uiso calc R 1
C C21 -0.1938(5) 0.6351(4) 0.4561(4) 0.0457(10) Uani d . 1
H H21 -0.1587 0.7078 0.4396 0.055 Uiso calc R 1
C C22 -0.1994(5) 0.5347(4) 0.5731(4) 0.0396(9) Uani d . 1
H H22 -0.1671 0.5420 0.6334 0.048 Uiso calc R 1
C C23 -0.2916(4) 0.4182(3) 0.5114(3) 0.0289(7) Uani d . 1
C C24 -0.3419(4) 0.3028(4) 0.5426(3) 0.0327(7) Uani d . 1
H H15B -0.633(3) 0.275(7) 0.241(5) 0.09(2) Uiso d D 1
H H15A -0.524(5) 0.253(5) 0.133(3) 0.053(14) Uiso d D 1

loop_
_atom_site_aniso_label
_atom_site_aniso_U_11
_atom_site_aniso_U_22
_atom_site_aniso_U_33
_atom_site_aniso_U_12
_atom_site_aniso_U_13
_atom_site_aniso_U_23
I1 0.0589(2) 0.0651(2) 0.0662(2) -0.01808(17) -0.01464(16) -0.03333(17)
Cu1 0.0411(3) 0.0348(3) 0.0324(2) -0.0103(2) -0.0142(2) -0.01214(18)
Cl1 0.0421(6) 0.0744(8) 0.0405(5) -0.0215(5) -0.0045(4) -0.0191(5)
O1 0.058(2) 0.091(3) 0.070(2) -0.011(2) -0.024(2) -0.039(2)
N1 0.0366(17) 0.0343(17) 0.0299(14) -0.0113(14) -0.0041(13) -0.0081(12)
N2 0.0408(18) 0.0399(18) 0.0308(15) -0.0107(14) -0.0113(13) -0.0122(13)
N3 0.047(2) 0.0390(18) 0.0335(15) -0.0145(15) -0.0156(14) -0.0112(13)
N4 0.0328(16) 0.0326(16) 0.0305(14) -0.0085(13) -0.0098(12) -0.0089(12)
C1 0.048(3) 0.040(2) 0.045(2) -0.0152(19) -0.0026(19) -0.0173(17)
C2 0.044(3) 0.048(3) 0.071(3) -0.005(2) -0.001(2) -0.027(2)
C3 0.037(2) 0.045(3) 0.071(3) -0.007(2) -0.005(2) -0.005(2)
C4 0.033(2) 0.044(2) 0.043(2) -0.0158(18) -0.0056(17) 0.0044(17)
C5 0.044(3) 0.066(3) 0.049(2) -0.023(2) -0.022(2) 0.010(2)
C6 0.056(3) 0.073(3) 0.042(2) -0.030(3) -0.025(2) 0.001(2)
C7 0.052(3) 0.051(2) 0.0324(18) -0.027(2) -0.0167(18) -0.0017(16)
C8 0.080(4) 0.062(3) 0.039(2) -0.037(3) -0.020(2) -0.013(2)
C9 0.081(4) 0.059(3) 0.044(2) -0.027(3) -0.013(2) -0.025(2)
C10 0.059(3) 0.043(2) 0.041(2) -0.008(2) -0.012(2) -0.0184(17)
C11 0.040(2) 0.040(2) 0.0267(16) -0.0200(17) -0.0086(15) -0.0044(14)
C12 0.0318(19) 0.038(2) 0.0302(17) -0.0138(16) -0.0098(15) -0.0018(14)
C13 0.058(3) 0.040(2) 0.056(2) -0.018(2) -0.017(2) -0.0154(19)
C14 0.057(3) 0.049(3) 0.066(3) -0.021(2) -0.016(2) -0.026(2)
C15 0.046(2) 0.064(3) 0.068(3) -0.013(2) -0.014(2) -0.043(2)
C16 0.0286(19) 0.051(2) 0.043(2) -0.0056(17) -0.0085(16) -0.0276(18)
C17 0.046(2) 0.067(3) 0.039(2) -0.005(2) -0.0171(19) -0.027(2)
C18 0.051(3) 0.058(3) 0.0296(18) -0.001(2) -0.0174(18) -0.0149(18)
C19 0.033(2) 0.040(2) 0.0309(17) -0.0009(16) -0.0056(15) -0.0147(15)
C20 0.047(2) 0.040(2) 0.0334(19) -0.0088(19) -0.0078(17) -0.0034(16)
C21 0.053(3) 0.034(2) 0.048(2) -0.0190(19) -0.008(2) -0.0087(17)
C22 0.041(2) 0.042(2) 0.041(2) -0.0166(18) -0.0101(17) -0.0137(16)
C23 0.0262(17) 0.0352(19) 0.0274(15) -0.0043(14) -0.0076(13) -0.0138(13)
C24 0.0306(18) 0.037(2) 0.0358(18) -0.0057(15) -0.0081(15) -0.0187(15)

loop_
_atom_type_symbol
_atom_type_description
_atom_type_scat_dispersion_real
_atom_type_scat_dispersion_imag
_atom_type_scat_source
C C 0.0033 0.0016 'International Tables Vol C Tables 4.2.6.8 and 6.1.1.4'
H H 0.0000 0.0000 'International Tables Vol C Tables 4.2.6.8 and 6.1.1.4'
N N 0.0061 0.0033 'International Tables Vol C Tables 4.2.6.8 and 6.1.1.4'
O O 0.0106 0.0060 'International Tables Vol C Tables 4.2.6.8 and 6.1.1.4'
Cl Cl 0.1484 0.1585 'International Tables Vol C Tables 4.2.6.8 and 6.1.1.4'
Cu Cu 0.3201 1.2651 'International Tables Vol C Tables 4.2.6.8 and 6.1.1.4'
I I -0.4742 1.8119 'International Tables Vol C Tables 4.2.6.8 and 6.1.1.4'

loop_
_geom_angle_atom_site_label_1
_geom_angle_atom_site_label_2
_geom_angle_atom_site_label_3
_geom_angle
_geom_angle_publ_flag
N3 Cu1 N2 176.39(14) y
N3 Cu1 N4 81.53(12) y
N2 Cu1 N4 96.51(13) y
N3 Cu1 N1 96.71(13) y
N2 Cu1 N1 81.03(13) y
N4 Cu1 N1 109.06(13) y
N3 Cu1 Cl1 92.12(10) y
N2 Cu1 Cl1 91.44(10) y
N4 Cu1 Cl1 131.25(10) y
N1 Cu1 Cl1 119.69(9) y
H15B O1 H15A 109(3) ?
C1 N1 C12 118.7(4) ?
C1 N1 Cu1 130.7(3) ?
C12 N1 Cu1 110.5(3) ?
C10 N2 C11 118.5(4) ?
C10 N2 Cu1 127.5(3) ?
C11 N2 Cu1 113.9(3) ?
C13 N3 C24 118.1(4) ?
C13 N3 Cu1 127.9(3) ?
C24 N3 Cu1 113.9(3) ?
C22 N4 C23 118.5(3) ?
C22 N4 Cu1 130.8(3) ?
C23 N4 Cu1 110.8(2) ?
N1 C1 C2 121.7(4) ?
N1 C1 H1 119.2 ?
C2 C1 H1 119.2 ?
C3 C2 C1 119.9(5) ?
C3 C2 H2 120.1 ?
C1 C2 H2 120.1 ?
C2 C3 C4 120.2(5) ?
C2 C3 H3 119.9 ?
C4 C3 H3 119.9 ?
C12 C4 C3 116.6(4) ?
C12 C4 C5 118.0(5) ?
C3 C4 C5 125.4(4) ?
C6 C5 C4 122.0(4) ?
C6 C5 H5 119.0 ?
C4 C5 H5 119.0 ?
C5 C6 C7 120.8(4) ?
C5 C6 H6 119.6 ?
C7 C6 H6 119.6 ?
C8 C7 C11 116.7(4) ?
C8 C7 C6 124.7(4) ?
C11 C7 C6 118.6(4) ?
C9 C8 C7 120.3(4) ?
C9 C8 H8 119.9 ?
C7 C8 H8 119.9 ?
C8 C9 C10 119.5(4) ?
C8 C9 H9 120.3 ?
C10 C9 H9 120.3 ?
N2 C10 C9 122.6(5) ?
N2 C10 H10 118.7 ?
C9 C10 H10 118.7 ?
N2 C11 C7 122.4(4) ?
N2 C11 C12 117.4(3) ?
C7 C11 C12 120.1(4) ?
N1 C12 C4 122.9(4) ?
N1 C12 C11 116.7(3) ?
C4 C12 C11 120.4(4) ?
N3 C13 C14 121.9(4) ?
N3 C13 H13 119.1 ?
C14 C13 H13 119.1 ?
C15 C14 C13 120.3(4) ?
C15 C14 H14 119.8 ?
C13 C14 H14 119.8 ?
C14 C15 C16 119.5(4) ?
C14 C15 H15 120.3 ?
C16 C15 H15 120.3 ?
C24 C16 C15 117.3(4) ?
C24 C16 C17 118.1(4) ?
C15 C16 C17 124.6(4) ?
C18 C17 C16 121.0(4) ?
C18 C17 H17 119.5 ?
C16 C17 H17 119.5 ?
C17 C18 C19 121.5(4) ?
C17 C18 H18 119.2 ?
C19 C18 H18 119.2 ?
C23 C19 C20 117.3(4) ?
C23 C19 C18 118.8(4) ?
C20 C19 C18 124.0(4) ?
C21 C20 C19 119.6(4) ?
C21 C20 H20 120.2 ?
C19 C20 H20 120.2 ?
C20 C21 C22 119.4(4) ?
C20 C21 H21 120.3 ?
C22 C21 H21 120.3 ?
N4 C22 C21 122.3(4) ?
N4 C22 H22 118.8 ?
C21 C22 H22 118.8 ?
N4 C23 C19 122.8(3) ?
N4 C23 C24 117.5(3) ?
C19 C23 C24 119.7(3) ?
N3 C24 C16 122.9(4) ?
N3 C24 C23 116.2(3) ?
C16 C24 C23 120.9(4) ?

loop_
_geom_bond_atom_site_label_1
_geom_bond_atom_site_label_2
_geom_bond_distance
_geom_bond_publ_flag
Cu1 N3 1.986(3) y
Cu1 N2 1.992(3) y
Cu1 N4 2.081(3) y
Cu1 N1 2.105(3) y
Cu1 Cl1 2.3125(15) y
O1 H15B 0.86(5) ?
O1 H15A 0.85(4) ?
N1 C1 1.325(5) ?
N1 C12 1.363(5) ?
N2 C10 1.317(5) ?
N2 C11 1.358(5) ?
N3 C13 1.330(5) ?
N3 C24 1.366(5) ?
N4 C22 1.324(5) ?
N4 C23 1.350(4) ?
C1 C2 1.406(7) ?
C1 H1 0.9300 ?
C2 C3 1.356(8) ?
C2 H2 0.9300 ?
C3 C4 1.407(7) ?
C3 H3 0.9300 ?
C4 C12 1.406(6) ?
C4 C5 1.439(7) ?
C5 C6 1.344(8) ?
C5 H5 0.9300 ?
C6 C7 1.438(7) ?
C6 H6 0.9300 ?
C7 C8 1.400(7) ?
C7 C11 1.409(6) ?
C8 C9 1.350(8) ?
C8 H8 0.9300 ?
C9 C10 1.392(6) ?
C9 H9 0.9300 ?
C10 H10 0.9300 ?
C11 C12 1.425(6) ?
C13 C14 1.396(6) ?
C13 H13 0.9300 ?
C14 C15 1.352(7) ?
C14 H14 0.9300 ?
C15 C16 1.409(7) ?
C15 H15 0.9300 ?
C16 C24 1.391(5) ?
C16 C17 1.449(6) ?
C17 C18 1.344(7) ?
C17 H17 0.9300 ?
C18 C19 1.433(6) ?
C18 H18 0.9300 ?
C19 C23 1.399(5) ?
C19 C20 1.403(6) ?
C20 C21 1.358(6) ?
C20 H20 0.9300 ?
C21 C22 1.400(6) ?
C21 H21 0.9300 ?
C22 H22 0.9300 ?
C23 C24 1.431(5) ?

loop_
_geom_hbond_atom_site_label_D
_geom_hbond_atom_site_label_H
_geom_hbond_atom_site_label_A
_geom_hbond_site_symmetry_A
_geom_hbond_distance_DH
_geom_hbond_distance_HA
_geom_hbond_distance_DA
_geom_hbond_angle_DHA
O1 H15A Cl1 1_554 0.85(4) 2.38(2) 3.228(4) 177(5)
O1 H15B I1 1_455 0.86(5) 2.72(4) 3.523(5) 157(4)
C3 H3 O1 2_556 0.93 2.59 3.500(6) 165
C17 H17 O1 . 0.93 2.55 3.410(9) 153
